data_7713909
loop_
_publ_author_name
'Passarelli, Vincenzo'
'P\'erez-Torrente, Jes\'us J.'
'Palmese, Marco'

_publ_section_title
;
 Reactivity of Ir(I)-aminophosphane platforms towards oxidants
;
_journal_name_full 'Dalton Transactions'
_journal_paper_doi 10.1039/D3DT02361C
_journal_year 2023
_chemical_formula_moiety 'C80 H78 I3 Ir2 N4 P4 Si2, C H2 Cl2, C6 H14, P F6'
_chemical_formula_sum 'C87 H94 Cl2 F6 I3 Ir2 N4 P5 Si2'
_chemical_formula_weight 2356.69
_space_group_crystal_system monoclinic
_space_group_IT_number 14
_space_group_name_Hall '-P 2yn'
_space_group_name_H-M_alt 'P 1 21/n 1'
_atom_sites_solution_hydrogens geom
_atom_sites_solution_primary heavy
_atom_sites_solution_secondary difmap
_audit_creation_method SHELXL-2014/7
_audit_update_record
;
2023-07-18 deposited with the CCDC.	2023-09-05 downloaded from the CCDC.
;
_cell_angle_alpha 90
_cell_angle_beta 104.342(8)
_cell_angle_gamma 90
_cell_formula_units_Z 4
_cell_length_a 21.602(9)
_cell_length_b 18.519(8)
_cell_length_c 22.985(10)
_cell_measurement_reflns_used 9847
_cell_measurement_temperature 100(2)
_cell_measurement_theta_max 29.214
_cell_measurement_theta_min 2.227
_cell_volume 8909(7)
_computing_cell_refinement 'SAINT+ in APEX2 (Bruker AXS,2008)'
_computing_data_collection 'SMART in APEX2 (Bruker AXS,2008)'
_computing_data_reduction 'SAINT+ in APEX2 (Bruker AXS,2008)'
_computing_molecular_graphics 'XP program, SHELXTL v6.12, Bruker2000'
_computing_publication_material 'XCIF program, PLATON(Spek, 1998)'
_computing_structure_refinement 'SHELXL-2014/7 (Sheldrick, 2014)'
_computing_structure_solution 'SHELXS-2013 (Sheldrick, 2008)'
_diffrn_ambient_temperature 100(2)
_diffrn_detector_area_resol_mean 8.26
_diffrn_measured_fraction_theta_full 1.000
_diffrn_measured_fraction_theta_max 1.000
_diffrn_measurement_device_type 'Bruker APEX DUO system'
_diffrn_measurement_method '\w and \f rotations with narrow frames'
_diffrn_radiation_monochromator graphite
_diffrn_radiation_source 'fine-focus sealed tube'
_diffrn_radiation_type MoK\a
_diffrn_radiation_wavelength 0.71073
_diffrn_reflns_av_R_equivalents 0.0406
_diffrn_reflns_av_unetI/netI 0.0356
_diffrn_reflns_Laue_measured_fraction_full 1.000
_diffrn_reflns_Laue_measured_fraction_max 1.000
_diffrn_reflns_limit_h_max 25
_diffrn_reflns_limit_h_min -25
_diffrn_reflns_limit_k_max 22
_diffrn_reflns_limit_k_min -21
_diffrn_reflns_limit_l_max 27
_diffrn_reflns_limit_l_min -25
_diffrn_reflns_number 60741
_diffrn_reflns_point_group_measured_fraction_full 1.000
_diffrn_reflns_point_group_measured_fraction_max 1.000
_diffrn_reflns_theta_full 25.027
_diffrn_reflns_theta_max 25.027
_diffrn_reflns_theta_min 1.158
_exptl_absorpt_coefficient_mu 4.260
_exptl_absorpt_correction_T_max 0.3444
_exptl_absorpt_correction_T_min 0.2500
_exptl_absorpt_correction_type multi-scan
_exptl_absorpt_process_details
; 
 Multi-scan correction included in APEX2 package (Bruker AXS, 2008)
;
_exptl_crystal_colour yellow
_exptl_crystal_density_diffrn 1.757
_exptl_crystal_description prism
_exptl_crystal_F_000 4592
_exptl_crystal_size_max 0.300
_exptl_crystal_size_mid 0.230
_exptl_crystal_size_min 0.180
_refine_diff_density_max 2.081
_refine_diff_density_min -1.143
_refine_diff_density_rms 0.123
_refine_ls_extinction_method none
_refine_ls_goodness_of_fit_ref 1.020
_refine_ls_hydrogen_treatment constr
_refine_ls_matrix_type full
_refine_ls_number_parameters 913
_refine_ls_number_reflns 15721
_refine_ls_number_restraints 4
_refine_ls_restrained_S_all 1.022
_refine_ls_R_factor_all 0.0433
_refine_ls_R_factor_gt 0.0303
_refine_ls_shift/su_max 0.018
_refine_ls_shift/su_mean 0.000
_refine_ls_structure_factor_coef Fsqd
_refine_ls_weighting_details 'w=1/[\s^2^(Fo^2^)+(0.0326P)^2^+23.6143P] where P=(Fo^2^+2Fc^2^)/3'
_refine_ls_weighting_scheme calc
_refine_ls_wR_factor_gt 0.0700
_refine_ls_wR_factor_ref 0.0754
_reflns_Friedel_coverage 0.000
_reflns_number_gt 12764
_reflns_number_total 15721
_reflns_threshold_expression 'I > 2\s(I)'
_cod_data_source_file d3dt02361c3.cif
_cod_data_source_block 7aPF6_vpx166d
_cod_original_cell_volume 8908(7)
_cod_original_sg_symbol_H-M 'P 21/n'
_cod_database_code 7713909
_shelx_shelxl_version_number 2014/7
_shelx_space_group_comment
;
The symmetry employed for this shelxl refinement is uniquely defined
by the following loop, which should always be used as a source of
symmetry information in preference to the above space-group names.
They are only intended as comments.
;

loop_
_space_group_symop_operation_xyz
'x, y, z'
'-x+1/2, y+1/2, -z+1/2'
'-x, -y, -z'
'x-1/2, -y-1/2, z-1/2'

loop_
_atom_site_label
_atom_site_type_symbol
_atom_site_fract_x
_atom_site_fract_y
_atom_site_fract_z
_atom_site_U_iso_or_equiv
_atom_site_adp_type
_atom_site_occupancy
_atom_site_site_symmetry_order
_atom_site_calc_flag
_atom_site_refinement_flags_posn
_atom_site_refinement_flags_adp
_atom_site_refinement_flags_occupancy
_atom_site_disorder_assembly
_atom_site_disorder_group
C1 C 0.2075(2) 0.0738(3) 0.0268(2) 0.0192(11) Uani 1 1 d . . . . .
H1A H 0.2072 0.0417 0.0612 0.023 Uiso 1 1 calc R U . . .
H1B H 0.1896 0.0476 -0.0112 0.023 Uiso 1 1 calc R U . . .
C2 C 0.3555(2) 0.0467(3) 0.0268(2) 0.0258(12) Uani 1 1 d . . . . .
H2A H 0.3439 0.0182 -0.0103 0.039 Uiso 1 1 calc R U . . .
H2B H 0.3642 0.0143 0.0615 0.039 Uiso 1 1 calc R U . . .
H2C H 0.3938 0.0754 0.0272 0.039 Uiso 1 1 calc R U . . .
C3 C 0.2373(2) 0.1709(3) 0.1846(2) 0.0185(11) Uani 1 1 d . . . . .
C4 C 0.2254(2) 0.0975(3) 0.1924(2) 0.0228(12) Uani 1 1 d . . . . .
H4 H 0.2190 0.0656 0.1591 0.027 Uiso 1 1 calc R U . . .
C5 C 0.2228(2) 0.0709(3) 0.2486(2) 0.0266(13) Uani 1 1 d . . . . .
H5 H 0.2142 0.0213 0.2535 0.032 Uiso 1 1 calc R U . . .
C6 C 0.2330(3) 0.1179(3) 0.2974(2) 0.0298(14) Uani 1 1 d . . . . .
H6 H 0.2311 0.1004 0.3358 0.036 Uiso 1 1 calc R U . . .
C7 C 0.2458(3) 0.1898(3) 0.2901(2) 0.0286(13) Uani 1 1 d . . . . .
H7 H 0.2530 0.2214 0.3236 0.034 Uiso 1 1 calc R U . . .
C8 C 0.2482(2) 0.2164(3) 0.2343(2) 0.0225(12) Uani 1 1 d . . . . .
H8 H 0.2574 0.2660 0.2300 0.027 Uiso 1 1 calc R U . . .
C9 C 0.2621(3) 0.2948(3) 0.1193(2) 0.0223(12) Uani 1 1 d . . . . .
C10 C 0.3154(3) 0.3225(3) 0.1030(2) 0.0218(12) Uani 1 1 d . . . . .
H10 H 0.3435 0.2907 0.0895 0.026 Uiso 1 1 calc R U . . .
C11 C 0.3276(3) 0.3958(3) 0.1062(2) 0.0311(14) Uani 1 1 d . . . . .
H11 H 0.3636 0.4143 0.0943 0.037 Uiso 1 1 calc R U . . .
C12 C 0.2879(3) 0.4419(3) 0.1265(2) 0.0344(15) Uani 1 1 d . . . . .
H12 H 0.2969 0.4922 0.1288 0.041 Uiso 1 1 calc R U . . .
C13 C 0.2351(3) 0.4160(3) 0.1437(3) 0.0330(14) Uani 1 1 d . . . . .
H13 H 0.2083 0.4482 0.1586 0.040 Uiso 1 1 calc R U . . .
C14 C 0.2215(3) 0.3428(3) 0.1392(2) 0.0244(12) Uani 1 1 d . . . . .
H14 H 0.1844 0.3251 0.1496 0.029 Uiso 1 1 calc R U . . .
C15 C 0.3697(2) 0.1544(3) 0.1396(2) 0.0196(11) Uani 1 1 d . . . . .
C16 C 0.3806(3) 0.1213(3) 0.1955(2) 0.0266(13) Uani 1 1 d . . . . .
H16 H 0.3458 0.1017 0.2086 0.032 Uiso 1 1 calc R U . . .
C17 C 0.4423(3) 0.1165(3) 0.2325(3) 0.0334(14) Uani 1 1 d . . . . .
H17 H 0.4487 0.0933 0.2703 0.040 Uiso 1 1 calc R U . . .
C18 C 0.4942(3) 0.1445(3) 0.2155(3) 0.0308(14) Uani 1 1 d . . . . .
C19 C 0.4827(3) 0.1778(3) 0.1598(3) 0.0348(15) Uani 1 1 d . . . . .
H19 H 0.5176 0.1978 0.1469 0.042 Uiso 1 1 calc R U . . .
C20 C 0.4217(3) 0.1826(3) 0.1223(3) 0.0284(13) Uani 1 1 d . . . . .
H20 H 0.4156 0.2055 0.0843 0.034 Uiso 1 1 calc R U . . .
C21 C 0.5616(3) 0.1369(4) 0.2555(3) 0.0479(18) Uani 1 1 d . . . . .
H21A H 0.5608 0.1450 0.2974 0.072 Uiso 1 1 calc R U . . .
H21B H 0.5896 0.1727 0.2436 0.072 Uiso 1 1 calc R U . . .
H21C H 0.5777 0.0883 0.2511 0.072 Uiso 1 1 calc R U . . .
C22 C 0.1589(3) 0.1668(3) -0.1169(2) 0.0228(12) Uani 1 1 d . . . . .
C23 C 0.1728(3) 0.0967(3) -0.1315(2) 0.0260(13) Uani 1 1 d . . . . .
H23 H 0.2077 0.0714 -0.1065 0.031 Uiso 1 1 calc R U . . .
C24 C 0.1353(3) 0.0639(4) -0.1828(3) 0.0356(15) Uani 1 1 d . . . . .
H24 H 0.1447 0.0162 -0.1931 0.043 Uiso 1 1 calc R U . . .
C25 C 0.0848(3) 0.1007(4) -0.2184(3) 0.0411(17) Uani 1 1 d . . . . .
H25 H 0.0593 0.0778 -0.2532 0.049 Uiso 1 1 calc R U . . .
C26 C 0.0702(3) 0.1703(4) -0.2048(2) 0.0341(15) Uani 1 1 d . . . . .
H26 H 0.0351 0.1951 -0.2299 0.041 Uiso 1 1 calc R U . . .
C27 C 0.1078(3) 0.2036(3) -0.1535(2) 0.0258(12) Uani 1 1 d . . . . .
H27 H 0.0984 0.2515 -0.1436 0.031 Uiso 1 1 calc R U . . .
C28 C 0.2104(2) 0.3000(3) -0.0652(2) 0.0219(12) Uani 1 1 d . . . . .
C29 C 0.2096(3) 0.3572(3) -0.0262(2) 0.0243(12) Uani 1 1 d . . . . .
H29 H 0.1995 0.3485 0.0111 0.029 Uiso 1 1 calc R U . . .
C30 C 0.2234(3) 0.4264(3) -0.0411(3) 0.0319(14) Uani 1 1 d . . . . .
H30 H 0.2232 0.4647 -0.0137 0.038 Uiso 1 1 calc R U . . .
C31 C 0.2374(3) 0.4409(3) -0.0955(3) 0.0372(15) Uani 1 1 d . . . . .
H31 H 0.2467 0.4888 -0.1054 0.045 Uiso 1 1 calc R U . . .
C32 C 0.2378(3) 0.3849(3) -0.1353(3) 0.0335(14) Uani 1 1 d . . . . .
H32 H 0.2475 0.3941 -0.1727 0.040 Uiso 1 1 calc R U . . .
C33 C 0.2240(3) 0.3158(3) -0.1205(2) 0.0252(12) Uani 1 1 d . . . . .
H33 H 0.2237 0.2778 -0.1484 0.030 Uiso 1 1 calc R U . . .
C34 C 0.3230(2) 0.1936(3) -0.0599(2) 0.0238(12) Uani 1 1 d . . . . .
C35 C 0.3315(3) 0.1565(3) -0.1096(2) 0.0310(14) Uani 1 1 d . . . . .
H35 H 0.3079 0.1137 -0.1228 0.037 Uiso 1 1 calc R U . . .
C36 C 0.3752(3) 0.1826(4) -0.1399(3) 0.0391(16) Uani 1 1 d . . . . .
H36 H 0.3806 0.1571 -0.1742 0.047 Uiso 1 1 calc R U . . .
C37 C 0.4111(3) 0.2440(3) -0.1223(3) 0.0328(14) Uani 1 1 d . . . . .
C38 C 0.4020(3) 0.2800(3) -0.0722(3) 0.0323(14) Uani 1 1 d . . . . .
H38 H 0.4262 0.3222 -0.0587 0.039 Uiso 1 1 calc R U . . .
C39 C 0.3585(3) 0.2557(3) -0.0415(2) 0.0277(13) Uani 1 1 d . . . . .
H39 H 0.3528 0.2818 -0.0076 0.033 Uiso 1 1 calc R U . . .
C40 C 0.4577(3) 0.2720(4) -0.1565(3) 0.0519(19) Uani 1 1 d . . . . .
H40A H 0.4665 0.2340 -0.1830 0.078 Uiso 1 1 calc R U . . .
H40B H 0.4976 0.2862 -0.1280 0.078 Uiso 1 1 calc R U . . .
H40C H 0.4392 0.3140 -0.1806 0.078 Uiso 1 1 calc R U . . .
C41 C -0.0738(2) 0.0884(3) 0.0354(2) 0.0177(11) Uani 1 1 d . . . . .
H41A H -0.0776 0.0540 0.0017 0.021 Uiso 1 1 calc R U . . .
H41B H -0.0570 0.0629 0.0739 0.021 Uiso 1 1 calc R U . . .
C42 C -0.2242(2) 0.0899(3) 0.0427(2) 0.0225(12) Uani 1 1 d . . . . .
H42A H -0.2139 0.0593 0.0786 0.034 Uiso 1 1 calc R U . . .
H42B H -0.2426 0.0601 0.0074 0.034 Uiso 1 1 calc R U . . .
H42C H -0.2551 0.1269 0.0471 0.034 Uiso 1 1 calc R U . . .
C43 C -0.0111(3) 0.1951(3) 0.1753(2) 0.0251(12) Uani 1 1 d . . . . .
C44 C 0.0405(3) 0.2331(4) 0.2093(2) 0.0345(15) Uani 1 1 d . . . . .
H44 H 0.0503 0.2798 0.1969 0.041 Uiso 1 1 calc R U . . .
C45 C 0.0779(3) 0.2026(5) 0.2614(3) 0.050(2) Uani 1 1 d . . . . .
H45 H 0.1137 0.2284 0.2845 0.061 Uiso 1 1 calc R U . . .
C46 C 0.0635(3) 0.1351(5) 0.2802(3) 0.055(2) Uani 1 1 d . . . . .
H46 H 0.0889 0.1148 0.3162 0.066 Uiso 1 1 calc R U . . .
C47 C 0.0124(3) 0.0977(4) 0.2467(3) 0.0440(18) Uani 1 1 d . . . . .
H47 H 0.0026 0.0513 0.2596 0.053 Uiso 1 1 calc R U . . .
C48 C -0.0251(3) 0.1270(3) 0.1942(2) 0.0308(14) Uani 1 1 d . . . . .
H48 H -0.0603 0.1005 0.1711 0.037 Uiso 1 1 calc R U . . .
C49 C -0.0587(2) 0.3256(3) 0.1153(2) 0.0233(12) Uani 1 1 d . . . . .
C50 C -0.0706(3) 0.3491(3) 0.1696(3) 0.0303(13) Uani 1 1 d . . . . .
H50 H -0.0723 0.3148 0.1999 0.036 Uiso 1 1 calc R U . . .
C51 C -0.0797(3) 0.4212(3) 0.1795(3) 0.0373(15) Uani 1 1 d . . . . .
H51 H -0.0878 0.4363 0.2164 0.045 Uiso 1 1 calc R U . . .
C52 C -0.0772(3) 0.4719(3) 0.1358(3) 0.0374(15) Uani 1 1 d . . . . .
H52 H -0.0838 0.5216 0.1425 0.045 Uiso 1 1 calc R U . . .
C53 C -0.0651(3) 0.4493(3) 0.0821(3) 0.0315(14) Uani 1 1 d . . . . .
H53 H -0.0632 0.4838 0.0520 0.038 Uiso 1 1 calc R U . . .
C54 C -0.0556(2) 0.3762(3) 0.0720(2) 0.0242(12) Uani 1 1 d . . . . .
H54 H -0.0470 0.3613 0.0353 0.029 Uiso 1 1 calc R U . . .
C55 C -0.1735(2) 0.2267(3) 0.1239(2) 0.0205(11) Uani 1 1 d . . . . .
C56 C -0.2143(3) 0.2821(3) 0.0996(2) 0.0295(13) Uani 1 1 d . . . . .
H56 H -0.2140 0.3011 0.0613 0.035 Uiso 1 1 calc R U . . .
C57 C -0.2558(3) 0.3103(4) 0.1314(3) 0.0364(15) Uani 1 1 d . . . . .
H57 H -0.2836 0.3486 0.1142 0.044 Uiso 1 1 calc R U . . .
C58 C -0.2579(3) 0.2841(3) 0.1873(3) 0.0343(14) Uani 1 1 d . . . . .
C59 C -0.2165(3) 0.2281(4) 0.2104(3) 0.0356(15) Uani 1 1 d . . . . .
H59 H -0.2168 0.2090 0.2487 0.043 Uiso 1 1 calc R U . . .
C60 C -0.1746(3) 0.1989(3) 0.1797(2) 0.0281(13) Uani 1 1 d . . . . .
H60 H -0.1471 0.1603 0.1967 0.034 Uiso 1 1 calc R U . . .
C61 C -0.3042(3) 0.3132(4) 0.2205(3) 0.0510(19) Uani 1 1 d . . . . .
H61A H -0.3356 0.2759 0.2228 0.076 Uiso 1 1 calc R U . . .
H61B H -0.3261 0.3554 0.1992 0.076 Uiso 1 1 calc R U . . .
H61C H -0.2810 0.3273 0.2611 0.076 Uiso 1 1 calc R U . . .
C62 C -0.0981(2) 0.1723(3) -0.1269(2) 0.0193(11) Uani 1 1 d . . . . .
C63 C -0.1063(2) 0.2147(3) -0.1783(2) 0.0202(11) Uani 1 1 d . . . . .
H63 H -0.1133 0.2652 -0.1761 0.024 Uiso 1 1 calc R U . . .
C64 C -0.1043(3) 0.1834(3) -0.2333(2) 0.0256(13) Uani 1 1 d . . . . .
H64 H -0.1094 0.2126 -0.2681 0.031 Uiso 1 1 calc R U . . .
C65 C -0.0948(2) 0.1097(3) -0.2369(2) 0.0231(12) Uani 1 1 d . . . . .
H65 H -0.0931 0.0884 -0.2741 0.028 Uiso 1 1 calc R U . . .
C66 C -0.0878(2) 0.0675(3) -0.1865(2) 0.0219(12) Uani 1 1 d . . . . .
H66 H -0.0817 0.0169 -0.1892 0.026 Uiso 1 1 calc R U . . .
C67 C -0.0895(2) 0.0977(3) -0.1320(2) 0.0188(11) Uani 1 1 d . . . . .
H67 H -0.0847 0.0678 -0.0976 0.023 Uiso 1 1 calc R U . . .
C68 C -0.1110(2) 0.3061(3) -0.0681(2) 0.0198(11) Uani 1 1 d . . . . .
C69 C -0.0637(3) 0.3441(3) -0.0870(2) 0.0227(12) Uani 1 1 d . . . . .
H69 H -0.0293 0.3186 -0.0965 0.027 Uiso 1 1 calc R U . . .
C70 C -0.0664(3) 0.4183(3) -0.0919(2) 0.0289(13) Uani 1 1 d . . . . .
H70 H -0.0337 0.4439 -0.1043 0.035 Uiso 1 1 calc R U . . .
C71 C -0.1169(3) 0.4555(3) -0.0787(3) 0.0346(15) Uani 1 1 d . . . . .
H71 H -0.1187 0.5066 -0.0818 0.042 Uiso 1 1 calc R U . . .
C72 C -0.1644(3) 0.4187(3) -0.0610(2) 0.0308(14) Uani 1 1 d . . . . .
H72 H -0.1991 0.4444 -0.0524 0.037 Uiso 1 1 calc R U . . .
C73 C -0.1617(3) 0.3440(3) -0.0557(2) 0.0221(12) Uani 1 1 d . . . . .
H73 H -0.1946 0.3187 -0.0435 0.027 Uiso 1 1 calc R U . . .
C74 C -0.2285(2) 0.1642(3) -0.0794(2) 0.0202(11) Uani 1 1 d . . . . .
C75 C -0.2378(3) 0.1084(3) -0.1210(2) 0.0258(12) Uani 1 1 d . . . . .
H75 H -0.2021 0.0819 -0.1268 0.031 Uiso 1 1 calc R U . . .
C76 C -0.2991(3) 0.0910(3) -0.1545(3) 0.0319(14) Uani 1 1 d . . . . .
H76 H -0.3044 0.0532 -0.1833 0.038 Uiso 1 1 calc R U . . .
C77 C -0.3528(3) 0.1278(3) -0.1469(3) 0.0306(13) Uani 1 1 d . . . . .
C78 C -0.3428(3) 0.1841(3) -0.1061(3) 0.0300(13) Uani 1 1 d . . . . .
H78 H -0.3784 0.2110 -0.1008 0.036 Uiso 1 1 calc R U . . .
C79 C -0.2819(2) 0.2024(3) -0.0728(2) 0.0241(12) Uani 1 1 d . . . . .
H79 H -0.2767 0.2414 -0.0452 0.029 Uiso 1 1 calc R U . . .
C80 C -0.4192(3) 0.1051(4) -0.1814(3) 0.0433(17) Uani 1 1 d . . . . .
H80A H -0.4489 0.1454 -0.1826 0.065 Uiso 1 1 calc R U . . .
H80B H -0.4331 0.0637 -0.1613 0.065 Uiso 1 1 calc R U . . .
H80C H -0.4184 0.0917 -0.2224 0.065 Uiso 1 1 calc R U . . .
C81 C 0.4742(6) 0.5429(7) 0.9105(5) 0.132(5) Uani 1 1 d . . . . .
H81A H 0.4581 0.5529 0.9465 0.158 Uiso 1 1 calc R U . . .
H81B H 0.5128 0.5123 0.9233 0.158 Uiso 1 1 calc R U . . .
C82 C 0.5317(5) 0.1422(6) 0.9934(5) 0.095(3) Uiso 1 1 d D . . . .
H82A H 0.4916 0.1271 0.9656 0.143 Uiso 1 1 calc R U . . .
H82B H 0.5264 0.1906 1.0087 0.143 Uiso 1 1 calc R U . . .
H82C H 0.5659 0.1431 0.9723 0.143 Uiso 1 1 calc R U . . .
C83 C 0.5499(7) 0.0863(9) 1.0485(7) 0.182(7) Uiso 1 1 d D . . . .
H83A H 0.5547 0.0373 1.0331 0.219 Uiso 1 1 calc R U . . .
H83B H 0.5151 0.0849 1.0696 0.219 Uiso 1 1 calc R U . . .
C84 C 0.6199(6) 0.1118(7) 1.0979(6) 0.140(5) Uiso 1 1 d D . . . .
H84A H 0.6158 0.1570 1.1195 0.168 Uiso 1 1 calc R U . . .
H84B H 0.6562 0.1152 1.0788 0.168 Uiso 1 1 calc R U . . .
C85 C 0.6233(6) 0.0342(7) 1.1429(6) 0.136(5) Uiso 1 1 d D . . . .
H85A H 0.5900 0.0344 1.1659 0.163 Uiso 1 1 calc R U . . .
H85B H 0.6204 -0.0110 1.1194 0.163 Uiso 1 1 calc R U . . .
C86 C 0.6956(7) 0.0475(9) 1.1864(7) 0.178(7) Uiso 1 1 d D . . . .
H86A H 0.7280 0.0438 1.1628 0.214 Uiso 1 1 calc R U . . .
H86B H 0.6986 0.0961 1.2050 0.214 Uiso 1 1 calc R U . . .
C87 C 0.7063(7) -0.0108(8) 1.2345(6) 0.157(6) Uiso 1 1 d D . . . .
H87A H 0.7489 -0.0050 1.2616 0.235 Uiso 1 1 calc R U . . .
H87B H 0.6739 -0.0065 1.2575 0.235 Uiso 1 1 calc R U . . .
H87C H 0.7031 -0.0585 1.2155 0.235 Uiso 1 1 calc R U . . .
N1 N 0.3068(2) 0.1555(2) 0.09857(18) 0.0190(9) Uani 1 1 d . . . . .
N2 N 0.2753(2) 0.1700(2) -0.02913(18) 0.0196(9) Uani 1 1 d . . . . .
N3 N -0.12983(19) 0.1978(2) 0.09087(18) 0.0198(9) Uani 1 1 d . . . . .
N4 N -0.1670(2) 0.1765(2) -0.03788(18) 0.0193(9) Uani 1 1 d . . . . .
P1 P 0.24237(6) 0.20001(7) 0.10998(6) 0.0171(3) Uani 1 1 d . . . . .
P2 P 0.20158(6) 0.20652(7) -0.04486(6) 0.0180(3) Uani 1 1 d . . . . .
P3 P -0.05475(6) 0.22865(7) 0.10183(6) 0.0182(3) Uani 1 1 d . . . . .
P4 P -0.10038(6) 0.21000(7) -0.05346(6) 0.0161(3) Uani 1 1 d . . . . .
Cl1 Cl 0.49555(15) 0.62419(19) 0.88266(13) 0.1124(10) Uani 1 1 d . . . . .
Cl2 Cl 0.4144(2) 0.49391(19) 0.85705(16) 0.1365(13) Uani 1 1 d . . . . .
I1 I 0.08643(2) 0.11974(2) 0.10567(2) 0.01860(8) Uani 1 1 d . . . . .
I2 I 0.07507(2) 0.28904(2) 0.02814(2) 0.01875(8) Uani 1 1 d . . . . .
I3 I 0.05024(2) 0.11847(2) -0.04776(2) 0.01763(8) Uani 1 1 d . . . . .
Ir1 Ir 0.15686(2) 0.17167(2) 0.03123(2) 0.01526(5) Uani 1 1 d . . . . .
Ir2 Ir -0.01602(2) 0.18016(2) 0.02633(2) 0.01494(5) Uani 1 1 d . . . . .
Si1 Si 0.28838(7) 0.10812(8) 0.03031(6) 0.0183(3) Uani 1 1 d . . . . .
Si2 Si -0.15027(7) 0.13405(8) 0.03299(6) 0.0171(3) Uani 1 1 d . . . . .

loop_
_atom_site_aniso_label
_atom_site_aniso_U_11
_atom_site_aniso_U_22
_atom_site_aniso_U_33
_atom_site_aniso_U_23
_atom_site_aniso_U_13
_atom_site_aniso_U_12
C1 0.026(3) 0.019(3) 0.016(2) -0.001(2) 0.011(2) 0.001(2)
C2 0.023(3) 0.026(3) 0.030(3) -0.007(2) 0.008(2) 0.000(2)
C3 0.015(3) 0.025(3) 0.015(2) 0.003(2) 0.002(2) 0.001(2)
C4 0.019(3) 0.026(3) 0.019(3) 0.002(2) -0.002(2) 0.003(2)
C5 0.018(3) 0.031(3) 0.028(3) 0.008(3) 0.002(2) -0.004(2)
C6 0.024(3) 0.047(4) 0.016(3) 0.010(3) 0.001(2) -0.006(3)
C7 0.024(3) 0.041(4) 0.020(3) -0.002(3) 0.004(2) -0.005(3)
C8 0.016(3) 0.030(3) 0.020(3) 0.001(2) 0.003(2) 0.000(2)
C9 0.029(3) 0.019(3) 0.015(3) 0.002(2) -0.001(2) 0.001(2)
C10 0.026(3) 0.021(3) 0.015(3) 0.002(2) -0.002(2) -0.001(2)
C11 0.037(3) 0.026(3) 0.024(3) 0.008(2) -0.005(3) -0.011(3)
C12 0.046(4) 0.019(3) 0.029(3) 0.000(3) -0.008(3) 0.000(3)
C13 0.038(4) 0.024(3) 0.030(3) -0.006(3) -0.006(3) 0.011(3)
C14 0.021(3) 0.028(3) 0.021(3) -0.001(2) -0.001(2) 0.005(2)
C15 0.019(3) 0.014(3) 0.023(3) -0.001(2) 0.000(2) 0.004(2)
C16 0.024(3) 0.025(3) 0.027(3) 0.002(2) 0.001(2) 0.001(2)
C17 0.042(4) 0.031(3) 0.024(3) 0.002(3) 0.003(3) 0.007(3)
C18 0.026(3) 0.020(3) 0.039(3) 0.003(3) -0.005(3) 0.005(2)
C19 0.022(3) 0.028(3) 0.053(4) 0.009(3) 0.007(3) -0.002(3)
C20 0.020(3) 0.033(3) 0.031(3) 0.013(3) 0.003(2) 0.002(2)
C21 0.030(4) 0.041(4) 0.059(4) 0.010(3) -0.015(3) 0.001(3)
C22 0.023(3) 0.032(3) 0.016(3) 0.002(2) 0.009(2) -0.005(2)
C23 0.029(3) 0.030(3) 0.024(3) -0.004(2) 0.014(2) -0.011(3)
C24 0.037(4) 0.042(4) 0.031(3) -0.006(3) 0.015(3) -0.016(3)
C25 0.039(4) 0.061(5) 0.025(3) -0.007(3) 0.011(3) -0.023(3)
C26 0.021(3) 0.060(5) 0.021(3) 0.009(3) 0.005(2) -0.010(3)
C27 0.024(3) 0.035(3) 0.023(3) 0.003(2) 0.014(2) 0.000(3)
C28 0.019(3) 0.025(3) 0.020(3) 0.004(2) 0.002(2) 0.001(2)
C29 0.025(3) 0.025(3) 0.023(3) 0.003(2) 0.007(2) 0.005(2)
C30 0.045(4) 0.020(3) 0.031(3) 0.000(3) 0.009(3) 0.004(3)
C31 0.050(4) 0.027(3) 0.035(3) 0.014(3) 0.013(3) 0.002(3)
C32 0.040(4) 0.036(4) 0.028(3) 0.011(3) 0.015(3) 0.003(3)
C33 0.028(3) 0.024(3) 0.024(3) 0.001(2) 0.007(2) -0.001(2)
C34 0.016(3) 0.038(3) 0.018(3) 0.007(2) 0.004(2) 0.005(2)
C35 0.028(3) 0.039(4) 0.028(3) -0.008(3) 0.012(3) -0.003(3)
C36 0.032(3) 0.058(4) 0.034(3) -0.009(3) 0.020(3) -0.003(3)
C37 0.023(3) 0.047(4) 0.029(3) 0.010(3) 0.008(3) -0.002(3)
C38 0.024(3) 0.040(4) 0.034(3) 0.008(3) 0.009(3) -0.006(3)
C39 0.027(3) 0.032(3) 0.024(3) 0.002(2) 0.007(2) -0.006(3)
C40 0.042(4) 0.074(5) 0.047(4) 0.009(4) 0.025(3) -0.009(4)
C41 0.025(3) 0.016(3) 0.014(2) -0.002(2) 0.009(2) -0.001(2)
C42 0.025(3) 0.019(3) 0.026(3) -0.002(2) 0.011(2) 0.001(2)
C43 0.027(3) 0.037(3) 0.013(3) -0.007(2) 0.007(2) 0.005(3)
C44 0.026(3) 0.055(4) 0.024(3) -0.017(3) 0.009(3) 0.010(3)
C45 0.027(4) 0.088(6) 0.030(4) -0.025(4) -0.006(3) 0.023(4)
C46 0.041(4) 0.100(7) 0.022(3) -0.001(4) 0.004(3) 0.042(4)
C47 0.047(4) 0.067(5) 0.021(3) 0.015(3) 0.015(3) 0.029(4)
C48 0.033(3) 0.038(4) 0.025(3) 0.004(3) 0.014(3) 0.016(3)
C49 0.021(3) 0.022(3) 0.025(3) -0.009(2) 0.003(2) 0.002(2)
C50 0.028(3) 0.033(3) 0.032(3) -0.009(3) 0.013(3) -0.003(3)
C51 0.038(4) 0.039(4) 0.041(4) -0.021(3) 0.020(3) -0.003(3)
C52 0.040(4) 0.024(3) 0.048(4) -0.014(3) 0.012(3) -0.001(3)
C53 0.030(3) 0.023(3) 0.038(3) -0.009(3) 0.002(3) -0.003(3)
C54 0.018(3) 0.026(3) 0.027(3) -0.008(2) 0.001(2) 0.000(2)
C55 0.020(3) 0.025(3) 0.018(3) -0.009(2) 0.008(2) -0.004(2)
C56 0.028(3) 0.042(4) 0.021(3) -0.004(3) 0.009(2) 0.005(3)
C57 0.034(3) 0.047(4) 0.029(3) -0.003(3) 0.010(3) 0.015(3)
C58 0.032(3) 0.044(4) 0.029(3) -0.008(3) 0.012(3) 0.001(3)
C59 0.040(4) 0.052(4) 0.021(3) -0.003(3) 0.018(3) -0.002(3)
C60 0.029(3) 0.031(3) 0.027(3) 0.003(3) 0.011(2) 0.005(3)
C61 0.046(4) 0.071(5) 0.044(4) -0.003(4) 0.027(3) 0.012(4)
C62 0.014(3) 0.024(3) 0.020(3) -0.003(2) 0.004(2) 0.002(2)
C63 0.019(3) 0.020(3) 0.020(3) 0.003(2) 0.002(2) 0.002(2)
C64 0.026(3) 0.032(3) 0.018(3) 0.006(2) 0.004(2) 0.006(2)
C65 0.020(3) 0.036(3) 0.013(2) -0.004(2) 0.003(2) 0.003(2)
C66 0.024(3) 0.020(3) 0.020(3) -0.006(2) 0.002(2) 0.002(2)
C67 0.019(3) 0.022(3) 0.015(2) 0.000(2) 0.004(2) 0.001(2)
C68 0.025(3) 0.021(3) 0.010(2) -0.002(2) -0.002(2) 0.001(2)
C69 0.023(3) 0.024(3) 0.019(3) -0.002(2) 0.002(2) -0.004(2)
C70 0.031(3) 0.028(3) 0.024(3) 0.004(2) 0.000(2) -0.011(3)
C71 0.043(4) 0.017(3) 0.033(3) 0.002(3) -0.011(3) 0.002(3)
C72 0.032(3) 0.024(3) 0.030(3) -0.009(3) -0.006(3) 0.010(3)
C73 0.023(3) 0.024(3) 0.016(3) -0.004(2) 0.000(2) 0.001(2)
C74 0.018(3) 0.023(3) 0.019(3) 0.002(2) 0.004(2) -0.003(2)
C75 0.022(3) 0.027(3) 0.029(3) -0.002(2) 0.006(2) 0.003(2)
C76 0.030(3) 0.030(3) 0.032(3) -0.013(3) 0.000(3) -0.005(3)
C77 0.024(3) 0.028(3) 0.035(3) 0.003(3) -0.004(3) -0.004(3)
C78 0.024(3) 0.028(3) 0.037(3) 0.005(3) 0.004(3) 0.005(3)
C79 0.022(3) 0.024(3) 0.026(3) 0.005(2) 0.006(2) 0.001(2)
C80 0.026(3) 0.042(4) 0.054(4) -0.008(3) -0.006(3) -0.002(3)
C81 0.121(11) 0.164(13) 0.092(8) 0.032(9) -0.007(8) 0.021(10)
N1 0.019(2) 0.019(2) 0.018(2) 0.0019(18) 0.0030(18) 0.0012(18)
N2 0.019(2) 0.024(2) 0.018(2) 0.0016(18) 0.0082(18) 0.0001(19)
N3 0.017(2) 0.026(2) 0.018(2) -0.0012(19) 0.0075(18) -0.0009(19)
N4 0.019(2) 0.023(2) 0.016(2) -0.0014(18) 0.0050(18) -0.0033(19)
P1 0.0184(7) 0.0183(7) 0.0147(6) 0.0014(5) 0.0040(5) 0.0024(5)
P2 0.0190(7) 0.0205(7) 0.0153(6) 0.0012(5) 0.0058(5) 0.0001(6)
P3 0.0175(7) 0.0228(7) 0.0147(6) -0.0034(5) 0.0050(5) -0.0001(6)
P4 0.0176(7) 0.0171(7) 0.0141(6) -0.0003(5) 0.0050(5) -0.0001(5)
Cl1 0.095(2) 0.148(3) 0.0904(19) 0.0306(19) 0.0149(16) 0.015(2)
Cl2 0.204(4) 0.109(2) 0.124(3) 0.029(2) 0.091(3) 0.011(3)
I1 0.01834(17) 0.02298(18) 0.01576(16) 0.00330(13) 0.00668(13) 0.00314(14)
I2 0.01738(16) 0.01823(18) 0.02048(16) -0.00030(14) 0.00440(13) 0.00140(13)
I3 0.01784(17) 0.02076(18) 0.01552(16) -0.00249(13) 0.00648(13) -0.00038(13)
Ir1 0.01607(10) 0.01686(11) 0.01359(10) 0.00026(8) 0.00510(8) 0.00110(8)
Ir2 0.01593(10) 0.01676(11) 0.01295(10) -0.00053(8) 0.00513(8) 0.00086(8)
Si1 0.0179(7) 0.0192(8) 0.0184(7) -0.0009(6) 0.0054(6) 0.0016(6)
Si2 0.0177(7) 0.0187(7) 0.0160(7) -0.0002(6) 0.0060(6) -0.0003(6)

loop_
_atom_type_symbol
_atom_type_description
_atom_type_scat_dispersion_real
_atom_type_scat_dispersion_imag
_atom_type_scat_source
C C 0.0033 0.0016 'International Tables Vol C Tables 4.2.6.8 and 6.1.1.4'
H H 0.0000 0.0000 'International Tables Vol C Tables 4.2.6.8 and 6.1.1.4'
N N 0.0061 0.0033 'International Tables Vol C Tables 4.2.6.8 and 6.1.1.4'
F F 0.0171 0.0103 'International Tables Vol C Tables 4.2.6.8 and 6.1.1.4'
P P 0.1023 0.0942 'International Tables Vol C Tables 4.2.6.8 and 6.1.1.4'
Cl Cl 0.1484 0.1585 'International Tables Vol C Tables 4.2.6.8 and 6.1.1.4'
I I -0.4742 1.8119 'International Tables Vol C Tables 4.2.6.8 and 6.1.1.4'
Ir Ir -1.4442 7.9887 'International Tables Vol C Tables 4.2.6.8 and 6.1.1.4'
Si Si 0.0817 0.0704 'International Tables Vol C Tables 4.2.6.8 and 6.1.1.4'

loop_
_geom_angle_atom_site_label_1
_geom_angle_atom_site_label_2
_geom_angle_atom_site_label_3
_geom_angle
_geom_angle_site_symmetry_1
_geom_angle_site_symmetry_3
_geom_angle_publ_flag
Si1 C1 Ir1 101.4(2) . . ?
Si1 C1 H1A 111.5 . . ?
Ir1 C1 H1A 111.5 . . ?
Si1 C1 H1B 111.5 . . ?
Ir1 C1 H1B 111.5 . . ?
H1A C1 H1B 109.3 . . ?
Si1 C2 H2A 109.5 . . ?
Si1 C2 H2B 109.5 . . ?
H2A C2 H2B 109.5 . . ?
Si1 C2 H2C 109.5 . . ?
H2A C2 H2C 109.5 . . ?
H2B C2 H2C 109.5 . . ?
C8 C3 C4 118.7(5) . . ?
C8 C3 P1 123.8(4) . . ?
C4 C3 P1 117.4(4) . . ?
C5 C4 C3 120.7(5) . . ?
C5 C4 H4 119.6 . . ?
C3 C4 H4 119.6 . . ?
C6 C5 C4 119.3(5) . . ?
C6 C5 H5 120.3 . . ?
C4 C5 H5 120.3 . . ?
C7 C6 C5 120.1(5) . . ?
C7 C6 H6 120.0 . . ?
C5 C6 H6 120.0 . . ?
C6 C7 C8 120.8(5) . . ?
C6 C7 H7 119.6 . . ?
C8 C7 H7 119.6 . . ?
C7 C8 C3 120.4(5) . . ?
C7 C8 H8 119.8 . . ?
C3 C8 H8 119.8 . . ?
C10 C9 C14 118.6(5) . . ?
C10 C9 P1 120.8(4) . . ?
C14 C9 P1 120.4(4) . . ?
C11 C10 C9 120.4(5) . . ?
C11 C10 H10 119.8 . . ?
C9 C10 H10 119.8 . . ?
C12 C11 C10 120.3(6) . . ?
C12 C11 H11 119.9 . . ?
C10 C11 H11 119.9 . . ?
C11 C12 C13 120.8(6) . . ?
C11 C12 H12 119.6 . . ?
C13 C12 H12 119.6 . . ?
C12 C13 C14 119.5(6) . . ?
C12 C13 H13 120.3 . . ?
C14 C13 H13 120.3 . . ?
C13 C14 C9 120.5(5) . . ?
C13 C14 H14 119.8 . . ?
C9 C14 H14 119.8 . . ?
C20 C15 C16 117.9(5) . . ?
C20 C15 N1 120.3(5) . . ?
C16 C15 N1 121.7(5) . . ?
C15 C16 C17 120.6(5) . . ?
C15 C16 H16 119.7 . . ?
C17 C16 H16 119.7 . . ?
C18 C17 C16 121.7(5) . . ?
C18 C17 H17 119.1 . . ?
C16 C17 H17 119.1 . . ?
C17 C18 C19 117.2(5) . . ?
C17 C18 C21 121.2(5) . . ?
C19 C18 C21 121.6(6) . . ?
C18 C19 C20 121.8(6) . . ?
C18 C19 H19 119.1 . . ?
C20 C19 H19 119.1 . . ?
C15 C20 C19 120.8(5) . . ?
C15 C20 H20 119.6 . . ?
C19 C20 H20 119.6 . . ?
C18 C21 H21A 109.5 . . ?
C18 C21 H21B 109.5 . . ?
H21A C21 H21B 109.5 . . ?
C18 C21 H21C 109.5 . . ?
H21A C21 H21C 109.5 . . ?
H21B C21 H21C 109.5 . . ?
C27 C22 C23 120.0(5) . . ?
C27 C22 P2 119.6(4) . . ?
C23 C22 P2 120.0(4) . . ?
C22 C23 C24 119.7(6) . . ?
C22 C23 H23 120.2 . . ?
C24 C23 H23 120.2 . . ?
C25 C24 C23 119.9(6) . . ?
C25 C24 H24 120.1 . . ?
C23 C24 H24 120.1 . . ?
C24 C25 C26 121.4(6) . . ?
C24 C25 H25 119.3 . . ?
C26 C25 H25 119.3 . . ?
C25 C26 C27 119.0(6) . . ?
C25 C26 H26 120.5 . . ?
C27 C26 H26 120.5 . . ?
C22 C27 C26 120.1(6) . . ?
C22 C27 H27 119.9 . . ?
C26 C27 H27 119.9 . . ?
C29 C28 C33 117.6(5) . . ?
C29 C28 P2 122.8(4) . . ?
C33 C28 P2 119.4(4) . . ?
C30 C29 C28 120.7(5) . . ?
C30 C29 H29 119.6 . . ?
C28 C29 H29 119.6 . . ?
C29 C30 C31 121.0(5) . . ?
C29 C30 H30 119.5 . . ?
C31 C30 H30 119.5 . . ?
C30 C31 C32 119.4(6) . . ?
C30 C31 H31 120.3 . . ?
C32 C31 H31 120.3 . . ?
C33 C32 C31 119.7(5) . . ?
C33 C32 H32 120.1 . . ?
C31 C32 H32 120.1 . . ?
C32 C33 C28 121.7(5) . . ?
C32 C33 H33 119.2 . . ?
C28 C33 H33 119.2 . . ?
C35 C34 C39 119.1(5) . . ?
C35 C34 N2 120.5(5) . . ?
C39 C34 N2 120.4(5) . . ?
C34 C35 C36 119.1(6) . . ?
C34 C35 H35 120.5 . . ?
C36 C35 H35 120.5 . . ?
C37 C36 C35 122.7(6) . . ?
C37 C36 H36 118.6 . . ?
C35 C36 H36 118.6 . . ?
C36 C37 C38 117.2(5) . . ?
C36 C37 C40 121.8(6) . . ?
C38 C37 C40 121.0(6) . . ?
C39 C38 C37 121.4(6) . . ?
C39 C38 H38 119.3 . . ?
C37 C38 H38 119.3 . . ?
C38 C39 C34 120.4(5) . . ?
C38 C39 H39 119.8 . . ?
C34 C39 H39 119.8 . . ?
C37 C40 H40A 109.5 . . ?
C37 C40 H40B 109.5 . . ?
H40A C40 H40B 109.5 . . ?
C37 C40 H40C 109.5 . . ?
H40A C40 H40C 109.5 . . ?
H40B C40 H40C 109.5 . . ?
Si2 C41 Ir2 99.9(2) . . ?
Si2 C41 H41A 111.8 . . ?
Ir2 C41 H41A 111.8 . . ?
Si2 C41 H41B 111.8 . . ?
Ir2 C41 H41B 111.8 . . ?
H41A C41 H41B 109.5 . . ?
Si2 C42 H42A 109.5 . . ?
Si2 C42 H42B 109.5 . . ?
H42A C42 H42B 109.5 . . ?
Si2 C42 H42C 109.5 . . ?
H42A C42 H42C 109.5 . . ?
H42B C42 H42C 109.5 . . ?
C44 C43 C48 119.4(5) . . ?
C44 C43 P3 120.5(5) . . ?
C48 C43 P3 119.7(4) . . ?
C43 C44 C45 119.7(7) . . ?
C43 C44 H44 120.1 . . ?
C45 C44 H44 120.1 . . ?
C46 C45 C44 120.6(7) . . ?
C46 C45 H45 119.7 . . ?
C44 C45 H45 119.7 . . ?
C47 C46 C45 119.7(6) . . ?
C47 C46 H46 120.1 . . ?
C45 C46 H46 120.1 . . ?
C46 C47 C48 120.5(7) . . ?
C46 C47 H47 119.7 . . ?
C48 C47 H47 119.7 . . ?
C47 C48 C43 120.1(6) . . ?
C47 C48 H48 120.0 . . ?
C43 C48 H48 120.0 . . ?
C54 C49 C50 118.8(5) . . ?
C54 C49 P3 122.2(4) . . ?
C50 C49 P3 118.8(4) . . ?
C51 C50 C49 120.8(6) . . ?
C51 C50 H50 119.6 . . ?
C49 C50 H50 119.6 . . ?
C50 C51 C52 120.3(5) . . ?
C50 C51 H51 119.8 . . ?
C52 C51 H51 119.8 . . ?
C51 C52 C53 119.3(6) . . ?
C51 C52 H52 120.3 . . ?
C53 C52 H52 120.3 . . ?
C52 C53 C54 120.5(6) . . ?
C52 C53 H53 119.8 . . ?
C54 C53 H53 119.8 . . ?
C49 C54 C53 120.2(5) . . ?
C49 C54 H54 119.9 . . ?
C53 C54 H54 119.9 . . ?
C56 C55 C60 119.7(5) . . ?
C56 C55 N3 119.6(4) . . ?
C60 C55 N3 120.7(5) . . ?
C55 C56 C57 119.8(5) . . ?
C55 C56 H56 120.1 . . ?
C57 C56 H56 120.1 . . ?
C58 C57 C56 122.0(6) . . ?
C58 C57 H57 119.0 . . ?
C56 C57 H57 119.0 . . ?
C57 C58 C59 116.8(5) . . ?
C57 C58 C61 121.6(6) . . ?
C59 C58 C61 121.5(5) . . ?
C58 C59 C60 122.5(5) . . ?
C58 C59 H59 118.8 . . ?
C60 C59 H59 118.8 . . ?
C55 C60 C59 119.2(5) . . ?
C55 C60 H60 120.4 . . ?
C59 C60 H60 120.4 . . ?
C58 C61 H61A 109.5 . . ?
C58 C61 H61B 109.5 . . ?
H61A C61 H61B 109.5 . . ?
C58 C61 H61C 109.5 . . ?
H61A C61 H61C 109.5 . . ?
H61B C61 H61C 109.5 . . ?
C63 C62 C67 118.5(5) . . ?
C63 C62 P4 122.6(4) . . ?
C67 C62 P4 118.9(4) . . ?
C62 C63 C64 120.4(5) . . ?
C62 C63 H63 119.8 . . ?
C64 C63 H63 119.8 . . ?
C65 C64 C63 120.0(5) . . ?
C65 C64 H64 120.0 . . ?
C63 C64 H64 120.0 . . ?
C66 C65 C64 119.7(5) . . ?
C66 C65 H65 120.1 . . ?
C64 C65 H65 120.1 . . ?
C65 C66 C67 120.9(5) . . ?
C65 C66 H66 119.6 . . ?
C67 C66 H66 119.6 . . ?
C66 C67 C62 120.5(5) . . ?
C66 C67 H67 119.8 . . ?
C62 C67 H67 119.8 . . ?
C73 C68 C69 119.0(5) . . ?
C73 C68 P4 121.8(4) . . ?
C69 C68 P4 118.9(4) . . ?
C70 C69 C68 120.5(5) . . ?
C70 C69 H69 119.7 . . ?
C68 C69 H69 119.7 . . ?
C69 C70 C71 119.8(5) . . ?
C69 C70 H70 120.1 . . ?
C71 C70 H70 120.1 . . ?
C72 C71 C70 120.3(5) . . ?
C72 C71 H71 119.9 . . ?
C70 C71 H71 119.9 . . ?
C71 C72 C73 120.1(5) . . ?
C71 C72 H72 119.9 . . ?
C73 C72 H72 119.9 . . ?
C68 C73 C72 120.2(5) . . ?
C68 C73 H73 119.9 . . ?
C72 C73 H73 119.9 . . ?
C75 C74 C79 118.0(5) . . ?
C75 C74 N4 121.6(5) . . ?
C79 C74 N4 119.8(5) . . ?
C74 C75 C76 120.5(5) . . ?
C74 C75 H75 119.8 . . ?
C76 C75 H75 119.8 . . ?
C77 C76 C75 121.6(5) . . ?
C77 C76 H76 119.2 . . ?
C75 C76 H76 119.2 . . ?
C78 C77 C76 117.4(5) . . ?
C78 C77 C80 122.1(5) . . ?
C76 C77 C80 120.5(5) . . ?
C77 C78 C79 121.7(5) . . ?
C77 C78 H78 119.2 . . ?
C79 C78 H78 119.2 . . ?
C78 C79 C74 120.8(5) . . ?
C78 C79 H79 119.6 . . ?
C74 C79 H79 119.6 . . ?
C77 C80 H80A 109.5 . . ?
C77 C80 H80B 109.5 . . ?
H80A C80 H80B 109.5 . . ?
C77 C80 H80C 109.5 . . ?
H80A C80 H80C 109.5 . . ?
H80B C80 H80C 109.5 . . ?
Cl1 C81 Cl2 113.3(6) . . ?
Cl1 C81 H81A 108.9 . . ?
Cl2 C81 H81A 108.9 . . ?
Cl1 C81 H81B 108.9 . . ?
Cl2 C81 H81B 108.9 . . ?
H81A C81 H81B 107.7 . . ?
C83 C82 H82A 109.5 . . ?
C83 C82 H82B 109.5 . . ?
H82A C82 H82B 109.5 . . ?
C83 C82 H82C 109.5 . . ?
H82A C82 H82C 109.5 . . ?
H82B C82 H82C 109.5 . . ?
C82 C83 C84 110.3(11) . . ?
C82 C83 H83A 109.6 . . ?
C84 C83 H83A 109.6 . . ?
C82 C83 H83B 109.6 . . ?
C84 C83 H83B 109.6 . . ?
H83A C83 H83B 108.1 . . ?
C83 C84 C85 93.7(9) . . ?
C83 C84 H84A 113.0 . . ?
C85 C84 H84A 113.0 . . ?
C83 C84 H84B 113.0 . . ?
C85 C84 H84B 113.0 . . ?
H84A C84 H84B 110.4 . . ?
C86 C85 C84 97.4(10) . . ?
C86 C85 H85A 112.3 . . ?
C84 C85 H85A 112.3 . . ?
C86 C85 H85B 112.3 . . ?
C84 C85 H85B 112.3 . . ?
H85A C85 H85B 109.9 . . ?
C87 C86 C85 106.5(12) . . ?
C87 C86 H86A 110.4 . . ?
C85 C86 H86A 110.4 . . ?
C87 C86 H86B 110.4 . . ?
C85 C86 H86B 110.4 . . ?
H86A C86 H86B 108.6 . . ?
C86 C87 H87A 109.5 . . ?
C86 C87 H87B 109.5 . . ?
H87A C87 H87B 109.5 . . ?
C86 C87 H87C 109.5 . . ?
H87A C87 H87C 109.5 . . ?
H87B C87 H87C 109.5 . . ?
C15 N1 P1 125.5(3) . . ?
C15 N1 Si1 122.9(3) . . ?
P1 N1 Si1 111.6(2) . . ?
C34 N2 P2 121.3(3) . . ?
C34 N2 Si1 125.4(3) . . ?
P2 N2 Si1 113.1(2) . . ?
C55 N3 P3 121.7(3) . . ?
C55 N3 Si2 124.8(3) . . ?
P3 N3 Si2 113.3(2) . . ?
C74 N4 P4 127.6(3) . . ?
C74 N4 Si2 118.8(3) . . ?
P4 N4 Si2 111.7(2) . . ?
N1 P1 C9 108.2(2) . . ?
N1 P1 C3 104.2(2) . . ?
C9 P1 C3 104.0(2) . . ?
N1 P1 Ir1 107.31(15) . . ?
C9 P1 Ir1 115.77(17) . . ?
C3 P1 Ir1 116.61(17) . . ?
N2 P2 C28 106.5(2) . . ?
N2 P2 C22 105.6(2) . . ?
C28 P2 C22 102.2(2) . . ?
N2 P2 Ir1 106.12(15) . . ?
C28 P2 Ir1 123.81(18) . . ?
C22 P2 Ir1 111.26(17) . . ?
N3 P3 C43 106.4(2) . . ?
N3 P3 C49 106.0(2) . . ?
C43 P3 C49 102.3(2) . . ?
N3 P3 Ir2 105.89(15) . . ?
C43 P3 Ir2 111.43(17) . . ?
C49 P3 Ir2 123.74(18) . . ?
N4 P4 C68 109.0(2) . . ?
N4 P4 C62 105.9(2) . . ?
C68 P4 C62 103.5(2) . . ?
N4 P4 Ir2 106.89(15) . . ?
C68 P4 Ir2 114.86(16) . . ?
C62 P4 Ir2 116.32(17) . . ?
Ir1 I1 Ir2 85.56(3) . . ?
Ir1 I2 Ir2 83.00(4) . . ?
Ir2 I3 Ir1 85.45(3) . . ?
C1 Ir1 P2 83.37(13) . . ?
C1 Ir1 P1 84.85(14) . . ?
P2 Ir1 P1 97.36(6) . . ?
C1 Ir1 I1 95.91(13) . . ?
P2 Ir1 I1 169.60(3) . . ?
P1 Ir1 I1 92.90(5) . . ?
C1 Ir1 I3 91.13(14) . . ?
P2 Ir1 I3 92.27(5) . . ?
P1 Ir1 I3 169.05(3) . . ?
I1 Ir1 I3 77.36(3) . . ?
C1 Ir1 I2 171.80(14) . . ?
P2 Ir1 I2 98.35(4) . . ?
P1 Ir1 I2 102.82(4) . . ?
I1 Ir1 I2 80.95(3) . . ?
I3 Ir1 I2 80.80(3) . . ?
C1 Ir1 Ir2 123.98(14) . . ?
P2 Ir1 Ir2 125.20(4) . . ?
P1 Ir1 Ir2 128.25(4) . . ?
I1 Ir1 Ir2 47.261(16) . . ?
I3 Ir1 Ir2 47.19(2) . . ?
I2 Ir1 Ir2 48.728(17) . . ?
C41 Ir2 P3 84.66(13) . . ?
C41 Ir2 P4 84.44(14) . . ?
P3 Ir2 P4 98.25(6) . . ?
C41 Ir2 I3 97.82(13) . . ?
P3 Ir2 I3 169.52(3) . . ?
P4 Ir2 I3 92.14(5) . . ?
C41 Ir2 I1 90.30(14) . . ?
P3 Ir2 I1 92.42(5) . . ?
P4 Ir2 I1 167.59(3) . . ?
I3 Ir2 I1 77.42(3) . . ?
C41 Ir2 I2 170.84(14) . . ?
P3 Ir2 I2 95.35(4) . . ?
P4 Ir2 I2 104.59(4) . . ?
I3 Ir2 I2 80.57(3) . . ?
I1 Ir2 I2 80.54(3) . . ?
C41 Ir2 Ir1 124.58(13) . . ?
P3 Ir2 Ir1 123.21(4) . . ?
P4 Ir2 Ir1 128.63(4) . . ?
I3 Ir2 Ir1 47.352(15) . . ?
I1 Ir2 Ir1 47.18(2) . . ?
I2 Ir2 Ir1 48.27(2) . . ?
N2 Si1 N1 109.1(2) . . ?
N2 Si1 C1 102.9(2) . . ?
N1 Si1 C1 102.4(2) . . ?
N2 Si1 C2 110.1(2) . . ?
N1 Si1 C2 109.8(2) . . ?
C1 Si1 C2 121.9(2) . . ?
N3 Si2 N4 110.9(2) . . ?
N3 Si2 C41 103.4(2) . . ?
N4 Si2 C41 102.1(2) . . ?
N3 Si2 C42 105.6(2) . . ?
N4 Si2 C42 108.8(2) . . ?
C41 Si2 C42 125.8(2) . . ?

loop_
_geom_bond_atom_site_label_1
_geom_bond_atom_site_label_2
_geom_bond_distance
_geom_bond_site_symmetry_2
_geom_bond_publ_flag
C1 Si1 1.842(5) . ?
C1 Ir1 2.132(5) . ?
C1 H1A 0.9900 . ?
C1 H1B 0.9900 . ?
C2 Si1 1.860(5) . ?
C2 H2A 0.9800 . ?
C2 H2B 0.9800 . ?
C2 H2C 0.9800 . ?
C3 C8 1.392(7) . ?
C3 C4 1.404(7) . ?
C3 P1 1.827(5) . ?
C4 C5 1.396(7) . ?
C4 H4 0.9500 . ?
C5 C6 1.394(8) . ?
C5 H5 0.9500 . ?
C6 C7 1.378(8) . ?
C6 H6 0.9500 . ?
C7 C8 1.386(7) . ?
C7 H7 0.9500 . ?
C8 H8 0.9500 . ?
C9 C10 1.395(7) . ?
C9 C14 1.403(7) . ?
C9 P1 1.806(5) . ?
C10 C11 1.382(7) . ?
C10 H10 0.9500 . ?
C11 C12 1.371(8) . ?
C11 H11 0.9500 . ?
C12 C13 1.383(9) . ?
C12 H12 0.9500 . ?
C13 C14 1.386(8) . ?
C13 H13 0.9500 . ?
C14 H14 0.9500 . ?
C15 C20 1.385(7) . ?
C15 C16 1.391(7) . ?
C15 N1 1.448(6) . ?
C16 C17 1.394(8) . ?
C16 H16 0.9500 . ?
C17 C18 1.377(8) . ?
C17 H17 0.9500 . ?
C18 C19 1.386(8) . ?
C18 C21 1.523(8) . ?
C19 C20 1.387(8) . ?
C19 H19 0.9500 . ?
C20 H20 0.9500 . ?
C21 H21A 0.9800 . ?
C21 H21B 0.9800 . ?
C21 H21C 0.9800 . ?
C22 C27 1.389(8) . ?
C22 C23 1.391(8) . ?
C22 P2 1.838(5) . ?
C23 C24 1.394(8) . ?
C23 H23 0.9500 . ?
C24 C25 1.373(9) . ?
C24 H24 0.9500 . ?
C25 C26 1.381(9) . ?
C25 H25 0.9500 . ?
C26 C27 1.399(8) . ?
C26 H26 0.9500 . ?
C27 H27 0.9500 . ?
C28 C29 1.390(7) . ?
C28 C33 1.405(7) . ?
C28 P2 1.815(5) . ?
C29 C30 1.378(8) . ?
C29 H29 0.9500 . ?
C30 C31 1.383(8) . ?
C30 H30 0.9500 . ?
C31 C32 1.385(8) . ?
C31 H31 0.9500 . ?
C32 C33 1.375(8) . ?
C32 H32 0.9500 . ?
C33 H33 0.9500 . ?
C34 C35 1.384(8) . ?
C34 C39 1.389(8) . ?
C34 N2 1.455(6) . ?
C35 C36 1.391(8) . ?
C35 H35 0.9500 . ?
C36 C37 1.378(9) . ?
C36 H36 0.9500 . ?
C37 C38 1.384(8) . ?
C37 C40 1.516(8) . ?
C38 C39 1.384(7) . ?
C38 H38 0.9500 . ?
C39 H39 0.9500 . ?
C40 H40A 0.9800 . ?
C40 H40B 0.9800 . ?
C40 H40C 0.9800 . ?
C41 Si2 1.845(5) . ?
C41 Ir2 2.149(5) . ?
C41 H41A 0.9900 . ?
C41 H41B 0.9900 . ?
C42 Si2 1.856(5) . ?
C42 H42A 0.9800 . ?
C42 H42B 0.9800 . ?
C42 H42C 0.9800 . ?
C43 C44 1.385(8) . ?
C43 C48 1.392(8) . ?
C43 P3 1.826(5) . ?
C44 C45 1.389(9) . ?
C44 H44 0.9500 . ?
C45 C46 1.384(11) . ?
C45 H45 0.9500 . ?
C46 C47 1.366(10) . ?
C46 H46 0.9500 . ?
C47 C48 1.387(8) . ?
C47 H47 0.9500 . ?
C48 H48 0.9500 . ?
C49 C54 1.380(8) . ?
C49 C50 1.404(7) . ?
C49 P3 1.828(5) . ?
C50 C51 1.377(8) . ?
C50 H50 0.9500 . ?
C51 C52 1.385(9) . ?
C51 H51 0.9500 . ?
C52 C53 1.388(8) . ?
C52 H52 0.9500 . ?
C53 C54 1.397(8) . ?
C53 H53 0.9500 . ?
C54 H54 0.9500 . ?
C55 C56 1.378(8) . ?
C55 C60 1.387(7) . ?
C55 N3 1.452(6) . ?
C56 C57 1.391(8) . ?
C56 H56 0.9500 . ?
C57 C58 1.384(8) . ?
C57 H57 0.9500 . ?
C58 C59 1.385(9) . ?
C58 C61 1.500(8) . ?
C59 C60 1.387(8) . ?
C59 H59 0.9500 . ?
C60 H60 0.9500 . ?
C61 H61A 0.9800 . ?
C61 H61B 0.9800 . ?
C61 H61C 0.9800 . ?
C62 C63 1.392(7) . ?
C62 C67 1.402(7) . ?
C62 P4 1.839(5) . ?
C63 C64 1.402(7) . ?
C63 H63 0.9500 . ?
C64 C65 1.386(8) . ?
C64 H64 0.9500 . ?
C65 C66 1.374(7) . ?
C65 H65 0.9500 . ?
C66 C67 1.381(7) . ?
C66 H66 0.9500 . ?
C67 H67 0.9500 . ?
C68 C73 1.388(7) . ?
C68 C69 1.396(7) . ?
C68 P4 1.815(5) . ?
C69 C70 1.379(8) . ?
C69 H69 0.9500 . ?
C70 C71 1.386(8) . ?
C70 H70 0.9500 . ?
C71 C72 1.374(8) . ?
C71 H71 0.9500 . ?
C72 C73 1.389(8) . ?
C72 H72 0.9500 . ?
C73 H73 0.9500 . ?
C74 C75 1.389(7) . ?
C74 C79 1.394(7) . ?
C74 N4 1.449(6) . ?
C75 C76 1.396(7) . ?
C75 H75 0.9500 . ?
C76 C77 1.393(8) . ?
C76 H76 0.9500 . ?
C77 C78 1.382(8) . ?
C77 C80 1.516(8) . ?
C78 C79 1.389(8) . ?
C78 H78 0.9500 . ?
C79 H79 0.9500 . ?
C80 H80A 0.9800 . ?
C80 H80B 0.9800 . ?
C80 H80C 0.9800 . ?
C81 Cl1 1.742(13) . ?
C81 Cl2 1.794(12) . ?
C81 H81A 0.9900 . ?
C81 H81B 0.9900 . ?
C82 C83 1.608(14) . ?
C82 H82A 0.9800 . ?
C82 H82B 0.9800 . ?
C82 H82C 0.9800 . ?
C83 C84 1.716(14) . ?
C83 H83A 0.9900 . ?
C83 H83B 0.9900 . ?
C84 C85 1.763(13) . ?
C84 H84A 0.9900 . ?
C84 H84B 0.9900 . ?
C85 C86 1.652(14) . ?
C85 H85A 0.9900 . ?
C85 H85B 0.9900 . ?
C86 C87 1.522(15) . ?
C86 H86A 0.9900 . ?
C86 H86B 0.9900 . ?
C87 H87A 0.9800 . ?
C87 H87B 0.9800 . ?
C87 H87C 0.9800 . ?
N1 P1 1.693(4) . ?
N1 Si1 1.756(4) . ?
N2 P2 1.685(4) . ?
N2 Si1 1.751(4) . ?
N3 P3 1.678(4) . ?
N3 Si2 1.752(4) . ?
N4 P4 1.684(4) . ?
N4 Si2 1.764(4) . ?
P1 Ir1 2.3037(15) . ?
P2 Ir1 2.2902(15) . ?
P3 Ir2 2.2886(14) . ?
P4 Ir2 2.3095(15) . ?
I1 Ir1 2.7308(8) . ?
I1 Ir2 2.7342(8) . ?
I2 Ir1 2.7909(9) . ?
I2 Ir2 2.8105(9) . ?
I3 Ir2 2.7316(8) . ?
I3 Ir1 2.7386(9) . ?
Ir1 Ir2 3.7116(16) . ?

loop_
_geom_torsion_atom_site_label_1
_geom_torsion_atom_site_label_2
_geom_torsion_atom_site_label_3
_geom_torsion_atom_site_label_4
_geom_torsion
_geom_torsion_site_symmetry_1
_geom_torsion_site_symmetry_2
_geom_torsion_site_symmetry_3
_geom_torsion_site_symmetry_4
_geom_torsion_publ_flag
C8 C3 C4 C5 1.7(7) . . . . ?
P1 C3 C4 C5 178.0(4) . . . . ?
C3 C4 C5 C6 -0.7(8) . . . . ?
C4 C5 C6 C7 -0.4(8) . . . . ?
C5 C6 C7 C8 0.5(8) . . . . ?
C6 C7 C8 C3 0.4(8) . . . . ?
C4 C3 C8 C7 -1.5(7) . . . . ?
P1 C3 C8 C7 -177.6(4) . . . . ?
C14 C9 C10 C11 -0.1(7) . . . . ?
P1 C9 C10 C11 175.3(4) . . . . ?
C9 C10 C11 C12 1.1(8) . . . . ?
C10 C11 C12 C13 -0.4(8) . . . . ?
C11 C12 C13 C14 -1.3(8) . . . . ?
C12 C13 C14 C9 2.3(8) . . . . ?
C10 C9 C14 C13 -1.6(8) . . . . ?
P1 C9 C14 C13 -177.0(4) . . . . ?
C20 C15 C16 C17 -0.3(8) . . . . ?
N1 C15 C16 C17 175.5(5) . . . . ?
C15 C16 C17 C18 0.4(9) . . . . ?
C16 C17 C18 C19 -0.1(9) . . . . ?
C16 C17 C18 C21 -178.1(6) . . . . ?
C17 C18 C19 C20 -0.3(9) . . . . ?
C21 C18 C19 C20 177.7(6) . . . . ?
C16 C15 C20 C19 -0.1(8) . . . . ?
N1 C15 C20 C19 -176.0(5) . . . . ?
C18 C19 C20 C15 0.4(9) . . . . ?
C27 C22 C23 C24 0.0(8) . . . . ?
P2 C22 C23 C24 172.6(4) . . . . ?
C22 C23 C24 C25 -0.3(8) . . . . ?
C23 C24 C25 C26 0.4(9) . . . . ?
C24 C25 C26 C27 -0.1(8) . . . . ?
C23 C22 C27 C26 0.2(8) . . . . ?
P2 C22 C27 C26 -172.3(4) . . . . ?
C25 C26 C27 C22 -0.2(8) . . . . ?
C33 C28 C29 C30 -1.6(8) . . . . ?
P2 C28 C29 C30 172.9(4) . . . . ?
C28 C29 C30 C31 0.9(9) . . . . ?
C29 C30 C31 C32 -0.2(9) . . . . ?
C30 C31 C32 C33 0.2(9) . . . . ?
C31 C32 C33 C28 -1.0(9) . . . . ?
C29 C28 C33 C32 1.7(8) . . . . ?
P2 C28 C33 C32 -173.0(4) . . . . ?
C39 C34 C35 C36 -0.4(8) . . . . ?
N2 C34 C35 C36 176.7(5) . . . . ?
C34 C35 C36 C37 0.6(10) . . . . ?
C35 C36 C37 C38 -0.2(9) . . . . ?
C35 C36 C37 C40 -179.2(6) . . . . ?
C36 C37 C38 C39 -0.5(9) . . . . ?
C40 C37 C38 C39 178.5(6) . . . . ?
C37 C38 C39 C34 0.7(9) . . . . ?
C35 C34 C39 C38 -0.3(8) . . . . ?
N2 C34 C39 C38 -177.4(5) . . . . ?
C48 C43 C44 C45 0.4(8) . . . . ?
P3 C43 C44 C45 -172.2(4) . . . . ?
C43 C44 C45 C46 -0.9(9) . . . . ?
C44 C45 C46 C47 0.7(9) . . . . ?
C45 C46 C47 C48 -0.1(9) . . . . ?
C46 C47 C48 C43 -0.3(9) . . . . ?
C44 C43 C48 C47 0.1(8) . . . . ?
P3 C43 C48 C47 172.8(4) . . . . ?
C54 C49 C50 C51 0.8(8) . . . . ?
P3 C49 C50 C51 -174.1(5) . . . . ?
C49 C50 C51 C52 -0.1(9) . . . . ?
C50 C51 C52 C53 -0.4(9) . . . . ?
C51 C52 C53 C54 0.2(9) . . . . ?
C50 C49 C54 C53 -1.0(8) . . . . ?
P3 C49 C54 C53 173.7(4) . . . . ?
C52 C53 C54 C49 0.5(8) . . . . ?
C60 C55 C56 C57 0.5(8) . . . . ?
N3 C55 C56 C57 -179.5(5) . . . . ?
C55 C56 C57 C58 -0.1(9) . . . . ?
C56 C57 C58 C59 -0.2(9) . . . . ?
C56 C57 C58 C61 -178.2(6) . . . . ?
C57 C58 C59 C60 0.0(9) . . . . ?
C61 C58 C59 C60 178.0(6) . . . . ?
C56 C55 C60 C59 -0.7(8) . . . . ?
N3 C55 C60 C59 179.4(5) . . . . ?
C58 C59 C60 C55 0.4(9) . . . . ?
C67 C62 C63 C64 -1.6(7) . . . . ?
P4 C62 C63 C64 -179.9(4) . . . . ?
C62 C63 C64 C65 0.7(8) . . . . ?
C63 C64 C65 C66 0.4(8) . . . . ?
C64 C65 C66 C67 -0.6(8) . . . . ?
C65 C66 C67 C62 -0.2(8) . . . . ?
C63 C62 C67 C66 1.3(7) . . . . ?
P4 C62 C67 C66 179.8(4) . . . . ?
C73 C68 C69 C70 1.5(7) . . . . ?
P4 C68 C69 C70 -172.5(4) . . . . ?
C68 C69 C70 C71 -0.8(8) . . . . ?
C69 C70 C71 C72 -0.3(8) . . . . ?
C70 C71 C72 C73 0.7(8) . . . . ?
C69 C68 C73 C72 -1.2(7) . . . . ?
P4 C68 C73 C72 172.7(4) . . . . ?
C71 C72 C73 C68 0.1(8) . . . . ?
C79 C74 C75 C76 -0.8(8) . . . . ?
N4 C74 C75 C76 170.8(5) . . . . ?
C74 C75 C76 C77 -0.9(9) . . . . ?
C75 C76 C77 C78 2.1(9) . . . . ?
C75 C76 C77 C80 -176.5(6) . . . . ?
C76 C77 C78 C79 -1.6(9) . . . . ?
C80 C77 C78 C79 177.0(5) . . . . ?
C77 C78 C79 C74 -0.1(8) . . . . ?
C75 C74 C79 C78 1.3(8) . . . . ?
N4 C74 C79 C78 -170.4(5) . . . . ?
C82 C83 C84 C85 -174.8(11) . . . . ?
C83 C84 C85 C86 171.7(11) . . . . ?
C84 C85 C86 C87 174.2(12) . . . . ?
C20 C15 N1 P1 -117.6(5) . . . . ?
C16 C15 N1 P1 66.7(6) . . . . ?
C20 C15 N1 Si1 63.6(6) . . . . ?
C16 C15 N1 Si1 -112.1(5) . . . . ?
C35 C34 N2 P2 -95.6(6) . . . . ?
C39 C34 N2 P2 81.5(6) . . . . ?
C35 C34 N2 Si1 89.7(6) . . . . ?
C39 C34 N2 Si1 -93.3(6) . . . . ?
C56 C55 N3 P3 93.4(5) . . . . ?
C60 C55 N3 P3 -86.6(6) . . . . ?
C56 C55 N3 Si2 -81.7(6) . . . . ?
C60 C55 N3 Si2 98.3(5) . . . . ?
C75 C74 N4 P4 72.1(6) . . . . ?
C79 C74 N4 P4 -116.5(5) . . . . ?
C75 C74 N4 Si2 -91.1(5) . . . . ?
C79 C74 N4 Si2 80.4(6) . . . . ?
C15 N1 P1 C9 58.8(5) . . . . ?
Si1 N1 P1 C9 -122.3(3) . . . . ?
C15 N1 P1 C3 -51.4(5) . . . . ?
Si1 N1 P1 C3 127.5(3) . . . . ?
C15 N1 P1 Ir1 -175.6(4) . . . . ?
Si1 N1 P1 Ir1 3.3(3) . . . . ?
C10 C9 P1 N1 15.1(5) . . . . ?
C14 C9 P1 N1 -169.5(4) . . . . ?
C10 C9 P1 C3 125.4(4) . . . . ?
C14 C9 P1 C3 -59.2(5) . . . . ?
C10 C9 P1 Ir1 -105.3(4) . . . . ?
C14 C9 P1 Ir1 70.1(4) . . . . ?
C8 C3 P1 N1 112.4(4) . . . . ?
C4 C3 P1 N1 -63.8(4) . . . . ?
C8 C3 P1 C9 -0.9(5) . . . . ?
C4 C3 P1 C9 -177.0(4) . . . . ?
C8 C3 P1 Ir1 -129.6(4) . . . . ?
C4 C3 P1 Ir1 54.2(4) . . . . ?
C34 N2 P2 C28 -32.2(4) . . . . ?
Si1 N2 P2 C28 143.2(3) . . . . ?
C34 N2 P2 C22 76.0(4) . . . . ?
Si1 N2 P2 C22 -108.7(3) . . . . ?
C34 N2 P2 Ir1 -165.8(4) . . . . ?
Si1 N2 P2 Ir1 9.5(3) . . . . ?
C29 C28 P2 N2 -102.6(5) . . . . ?
C33 C28 P2 N2 71.8(5) . . . . ?
C29 C28 P2 C22 146.9(4) . . . . ?
C33 C28 P2 C22 -38.7(5) . . . . ?
C29 C28 P2 Ir1 20.6(5) . . . . ?
C33 C28 P2 Ir1 -165.0(3) . . . . ?
C27 C22 P2 N2 -155.4(4) . . . . ?
C23 C22 P2 N2 32.0(5) . . . . ?
C27 C22 P2 C28 -44.1(5) . . . . ?
C23 C22 P2 C28 143.3(4) . . . . ?
C27 C22 P2 Ir1 89.9(4) . . . . ?
C23 C22 P2 Ir1 -82.7(4) . . . . ?
C55 N3 P3 C43 71.9(4) . . . . ?
Si2 N3 P3 C43 -112.5(3) . . . . ?
C55 N3 P3 C49 -36.4(4) . . . . ?
Si2 N3 P3 C49 139.2(3) . . . . ?
C55 N3 P3 Ir2 -169.4(3) . . . . ?
Si2 N3 P3 Ir2 6.2(3) . . . . ?
C44 C43 P3 N3 -151.7(4) . . . . ?
C48 C43 P3 N3 35.7(5) . . . . ?
C44 C43 P3 C49 -40.8(5) . . . . ?
C48 C43 P3 C49 146.7(4) . . . . ?
C44 C43 P3 Ir2 93.4(4) . . . . ?
C48 C43 P3 Ir2 -79.2(4) . . . . ?
C54 C49 P3 N3 -103.8(5) . . . . ?
C50 C49 P3 N3 70.9(5) . . . . ?
C54 C49 P3 C43 145.0(4) . . . . ?
C50 C49 P3 C43 -40.3(5) . . . . ?
C54 C49 P3 Ir2 18.5(5) . . . . ?
C50 C49 P3 Ir2 -166.8(3) . . . . ?
C74 N4 P4 C68 73.1(5) . . . . ?
Si2 N4 P4 C68 -122.8(2) . . . . ?
C74 N4 P4 C62 -37.6(5) . . . . ?
Si2 N4 P4 C62 126.5(3) . . . . ?
C74 N4 P4 Ir2 -162.3(4) . . . . ?
Si2 N4 P4 Ir2 1.9(3) . . . . ?
C73 C68 P4 N4 11.4(5) . . . . ?
C69 C68 P4 N4 -174.7(4) . . . . ?
C73 C68 P4 C62 123.8(4) . . . . ?
C69 C68 P4 C62 -62.4(4) . . . . ?
C73 C68 P4 Ir2 -108.4(4) . . . . ?
C69 C68 P4 Ir2 65.4(4) . . . . ?
C63 C62 P4 N4 112.1(4) . . . . ?
C67 C62 P4 N4 -66.3(4) . . . . ?
C63 C62 P4 C68 -2.4(5) . . . . ?
C67 C62 P4 C68 179.2(4) . . . . ?
C63 C62 P4 Ir2 -129.4(4) . . . . ?
C67 C62 P4 Ir2 52.3(4) . . . . ?
C34 N2 Si1 N1 94.7(4) . . . . ?
P2 N2 Si1 N1 -80.4(3) . . . . ?
C34 N2 Si1 C1 -157.1(4) . . . . ?
P2 N2 Si1 C1 27.7(3) . . . . ?
C34 N2 Si1 C2 -25.8(5) . . . . ?
P2 N2 Si1 C2 159.1(3) . . . . ?
C15 N1 Si1 N2 -110.9(4) . . . . ?
P1 N1 Si1 N2 70.2(3) . . . . ?
C15 N1 Si1 C1 140.5(4) . . . . ?
P1 N1 Si1 C1 -38.4(3) . . . . ?
C15 N1 Si1 C2 9.7(5) . . . . ?
P1 N1 Si1 C2 -169.2(2) . . . . ?
Ir1 C1 Si1 N2 -55.0(2) . . . . ?
Ir1 C1 Si1 N1 58.2(2) . . . . ?
Ir1 C1 Si1 C2 -178.8(2) . . . . ?
C55 N3 Si2 N4 97.9(4) . . . . ?
P3 N3 Si2 N4 -77.6(3) . . . . ?
C55 N3 Si2 C41 -153.4(4) . . . . ?
P3 N3 Si2 C41 31.1(3) . . . . ?
C55 N3 Si2 C42 -19.8(5) . . . . ?
P3 N3 Si2 C42 164.8(3) . . . . ?
C74 N4 Si2 N3 -123.6(4) . . . . ?
P4 N4 Si2 N3 70.7(3) . . . . ?
C74 N4 Si2 C41 126.9(4) . . . . ?
P4 N4 Si2 C41 -38.8(3) . . . . ?
C74 N4 Si2 C42 -7.9(4) . . . . ?
P4 N4 Si2 C42 -173.6(2) . . . . ?
Ir2 C41 Si2 N3 -55.5(2) . . . . ?
Ir2 C41 Si2 N4 59.6(2) . . . . ?
Ir2 C41 Si2 C42 -176.3(2) . . . . ?
